data_4022079
loop_
_publ_author_name
'Paul R. Carlier'
'Yiqun Zhang'
'Carla Slebodnick'
'Michael M.-C. Lo'
'Ian D. Williams'

_publ_section_title
;
 Effect of 2,6-Disubstituted Aryl Groups on Acyclic Conformation:
 Preference for an Antiperiplanar Orientation of the Geminal
 and Vicinal Hydrogens
;
_journal_name_full 'Journal of Organic Chemistry'
_journal_page_first 8835
_journal_page_last 8841
_journal_paper_doi 10.1021/jo061495z
_journal_volume 71
_journal_year 2006
_chemical_formula_moiety 'C14 H18 Cl2 O2'
_chemical_formula_sum 'C14 H18 Cl2 O2'
_chemical_formula_weight 289.18
_chemical_name_systematic
; 
 ? 
;
_space_group_IT_number 14
_symmetry_cell_setting monoclinic
_symmetry_space_group_name_Hall '-P 2ybc'
_symmetry_space_group_name_H-M 'P 1 21/c 1'
_atom_sites_solution_hydrogens geom
_atom_sites_solution_primary direct
_atom_sites_solution_secondary difmap
_audit_creation_method SHELXL-97
_cell_angle_alpha 90.00
_cell_angle_beta 106.741(3)
_cell_angle_gamma 90.00
_cell_formula_units_Z 8
_cell_length_a 14.5012(4)
_cell_length_b 16.6918(4)
_cell_length_c 12.0839(3)
_cell_measurement_reflns_used 7820
_cell_measurement_temperature 100(2)
_cell_measurement_theta_max 31.71
_cell_measurement_theta_min 3.84
_cell_volume 2800.95(12)
_computing_cell_refinement 'CrysAlis (Oxford Diffraction)'
_computing_data_collection 'CrysAlis (Oxford Diffraction)'
_computing_data_reduction 'CrysAlis (Oxford Diffraction)'
_computing_molecular_graphics 'Bruker SHELXTL'
_computing_publication_material 'Bruker SHELXTL'
_computing_structure_refinement 'SHELXL-97 (Sheldrick, 1997)'
_computing_structure_solution 'SHELXS-97 (Sheldrick, 1990)'
_diffrn_ambient_temperature 100(2)
_diffrn_detector CCD
_diffrn_detector_type 'Oxford Diffraction Sapphire 3 CCD'
_diffrn_measured_fraction_theta_full 0.997
_diffrn_measured_fraction_theta_max 0.997
_diffrn_measurement_device '\k-geometry diffractometer'
_diffrn_measurement_device_type 'Oxford Diffraction Xcalibur'
_diffrn_measurement_method 'phi and omega scans'
_diffrn_radiation_monochromator graphite
_diffrn_radiation_probe x-ray
_diffrn_radiation_type MoK\a
_diffrn_radiation_wavelength 0.71073
_diffrn_reflns_av_R_equivalents 0.0360
_diffrn_reflns_av_sigmaI/netI 0.0709
_diffrn_reflns_limit_h_max 17
_diffrn_reflns_limit_h_min -18
_diffrn_reflns_limit_k_max 21
_diffrn_reflns_limit_k_min -14
_diffrn_reflns_limit_l_max 15
_diffrn_reflns_limit_l_min -15
_diffrn_reflns_number 17062
_diffrn_reflns_theta_full 27.63
_diffrn_reflns_theta_max 27.63
_diffrn_reflns_theta_min 3.73
_diffrn_source 'fine-focus sealed tube'
_diffrn_source_current 40
_diffrn_source_voltage 50
_diffrn_standards_decay_% <2%
_diffrn_standards_interval_count 50
_diffrn_standards_number 2
_exptl_absorpt_coefficient_mu 0.455
_exptl_absorpt_correction_type none
_exptl_crystal_colour colorless
_exptl_crystal_density_diffrn 1.372
_exptl_crystal_density_method 'not measured'
_exptl_crystal_description prism
_exptl_crystal_F_000 1216
_exptl_crystal_size_max 0.30
_exptl_crystal_size_mid 0.27
_exptl_crystal_size_min 0.23
_refine_diff_density_max 0.404
_refine_diff_density_min -0.258
_refine_diff_density_rms 0.062
_refine_ls_extinction_method none
_refine_ls_goodness_of_fit_ref 0.883
_refine_ls_hydrogen_treatment constr
_refine_ls_matrix_type full
_refine_ls_number_parameters 335
_refine_ls_number_reflns 6491
_refine_ls_number_restraints 0
_refine_ls_restrained_S_all 0.883
_refine_ls_R_factor_all 0.0628
_refine_ls_R_factor_gt 0.0385
_refine_ls_shift/su_max 0.001
_refine_ls_shift/su_mean 0.000
_refine_ls_structure_factor_coef Fsqd
_refine_ls_weighting_details 'calc w=1/[\s^2^(Fo^2^)+(0.0522P)^2^+0.0000P] where P=(Fo^2^+2Fc^2^)/3'
_refine_ls_weighting_scheme calc
_refine_ls_wR_factor_gt 0.0885
_refine_ls_wR_factor_ref 0.0919
_reflns_number_gt 3988
_reflns_number_total 6491
_reflns_threshold_expression >2sigma(I)
_cod_data_source_file jo061495zsi20060718_110422.cif
_cod_depositor_comments
;
The following automatic conversions were performed:
'_symmetry_cell_setting' value 'Monoclinic' changed to 'monoclinic'
according to '/home/saulius/struct/CIF-dictionaries/cif_core.dic'
dictionary named 'cif_core.dic' version 2.4.1 from 2010-06-29.

Automatic conversion script
Id: cif_fix_enum 1527 2010-12-29 10:47:43Z saulius 
;
_cod_original_sg_symbol_H-M 'P 21/c'
_cod_database_code 4022079

loop_
_symmetry_equiv_pos_as_xyz
'x, y, z'
'-x, y+1/2, -z+1/2'
'-x, -y, -z'
'x, -y-1/2, z-1/2'

loop_
_atom_site_label
_atom_site_type_symbol
_atom_site_fract_x
_atom_site_fract_y
_atom_site_fract_z
_atom_site_U_iso_or_equiv
_atom_site_adp_type
_atom_site_occupancy
_atom_site_symmetry_multiplicity
_atom_site_calc_flag
_atom_site_refinement_flags
Cl1 Cl 0.31268(4) 0.53883(3) 0.17510(4) 0.02463(13) Uani 1 1 d .
Cl2 Cl 0.10815(4) 0.44835(3) 0.47022(4) 0.02516(13) Uani 1 1 d .
O1 O 0.37377(9) 0.44574(8) 0.40690(11) 0.0229(3) Uani 1 1 d .
H1 H 0.3835 0.4645 0.4738 0.034 Uiso 1 1 calc R
O2 O 0.11506(10) 0.31769(9) 0.27620(12) 0.0278(3) Uani 1 1 d .
C1 C 0.22492(14) 0.55287(11) 0.24609(16) 0.0203(4) Uani 1 1 d .
C2 C 0.21129(13) 0.49651(11) 0.32518(15) 0.0167(4) Uani 1 1 d .
C3 C 0.13632(14) 0.51398(11) 0.37238(16) 0.0191(4) Uani 1 1 d .
C4 C 0.08025(15) 0.58202(12) 0.34574(17) 0.0238(5) Uani 1 1 d .
H4 H 0.0302 0.5914 0.3805 0.029 Uiso 1 1 calc R
C5 C 0.09773(15) 0.63618(13) 0.26805(18) 0.0274(5) Uani 1 1 d .
H5 H 0.0602 0.6836 0.2496 0.033 Uiso 1 1 calc R
C6 C 0.17016(15) 0.62134(12) 0.21684(18) 0.0253(5) Uani 1 1 d .
H6 H 0.1819 0.6579 0.1622 0.030 Uiso 1 1 calc R
C7 C 0.27520(13) 0.42288(11) 0.36253(16) 0.0172(4) Uani 1 1 d .
H7 H 0.2556 0.3959 0.4261 0.021 Uiso 1 1 calc R
C8 C 0.26817(13) 0.36131(11) 0.26652(16) 0.0163(4) Uani 1 1 d .
H8 H 0.2929 0.3856 0.2049 0.020 Uiso 1 1 calc R
C9 C 0.16455(14) 0.33359(11) 0.21356(17) 0.0193(4) Uani 1 1 d .
C10 C 0.12440(14) 0.32502(12) 0.08241(17) 0.0231(5) Uani 1 1 d .
C11 C 0.32830(15) 0.28740(12) 0.31587(17) 0.0232(5) Uani 1 1 d .
H11A H 0.3027 0.2623 0.3742 0.035 Uiso 1 1 calc R
H11B H 0.3953 0.3034 0.3515 0.035 Uiso 1 1 calc R
H11C H 0.3254 0.2491 0.2535 0.035 Uiso 1 1 calc R
C12 C 0.0850(2) 0.40615(14) 0.0370(2) 0.0510(8) Uani 1 1 d .
H12A H 0.1377 0.4452 0.0529 0.076 Uiso 1 1 calc R
H12B H 0.0372 0.4231 0.0753 0.076 Uiso 1 1 calc R
H12C H 0.0547 0.4028 -0.0465 0.076 Uiso 1 1 calc R
C13 C 0.20041(19) 0.2983(2) 0.0259(2) 0.0690(10) Uani 1 1 d .
H13A H 0.1707 0.2915 -0.0573 0.103 Uiso 1 1 calc R
H13B H 0.2283 0.2473 0.0596 0.103 Uiso 1 1 calc R
H13C H 0.2512 0.3390 0.0389 0.103 Uiso 1 1 calc R
C14 C 0.0440(2) 0.26377(16) 0.0549(2) 0.0488(7) Uani 1 1 d .
H14A H -0.0090 0.2830 0.0832 0.073 Uiso 1 1 calc R
H14B H 0.0682 0.2129 0.0926 0.073 Uiso 1 1 calc R
H14C H 0.0207 0.2558 -0.0289 0.073 Uiso 1 1 calc R
Cl3 Cl 0.35019(4) 0.64494(3) 0.50335(4) 0.02527(13) Uani 1 1 d .
Cl4 Cl 0.55020(4) 0.60309(3) 0.95754(4) 0.02705(13) Uani 1 1 d .
O3 O 0.45690(9) 0.50060(8) 0.63137(11) 0.0213(3) Uani 1 1 d .
H3 H 0.5152 0.5105 0.6393 0.032 Uiso 1 1 calc R
O4 O 0.33705(11) 0.53645(9) 0.90538(12) 0.0334(4) Uani 1 1 d .
C15 C 0.40983(13) 0.68010(12) 0.64140(16) 0.0186(4) Uani 1 1 d .
C16 C 0.44536(13) 0.62657(11) 0.73291(16) 0.0169(4) Uani 1 1 d .
C17 C 0.49473(13) 0.66197(12) 0.83786(16) 0.0187(4) Uani 1 1 d .
C18 C 0.50458(14) 0.74397(12) 0.85289(17) 0.0222(5) Uani 1 1 d .
H18 H 0.5374 0.7655 0.9265 0.027 Uiso 1 1 calc R
C19 C 0.46668(14) 0.79406(12) 0.76092(18) 0.0239(5) Uani 1 1 d .
H19 H 0.4727 0.8505 0.7709 0.029 Uiso 1 1 calc R
C20 C 0.41981(14) 0.76242(12) 0.65392(17) 0.0221(5) Uani 1 1 d .
H20 H 0.3947 0.7967 0.5896 0.027 Uiso 1 1 calc R
C21 C 0.42887(14) 0.53664(11) 0.72361(16) 0.0183(4) Uani 1 1 d .
H21 H 0.4688 0.5121 0.7973 0.022 Uiso 1 1 calc R
C22 C 0.32332(14) 0.51375(11) 0.70919(17) 0.0192(4) Uani 1 1 d .
H22 H 0.2818 0.5336 0.6330 0.023 Uiso 1 1 calc R
C23 C 0.29095(14) 0.55129(11) 0.80677(17) 0.0208(4) Uani 1 1 d .
C24 C 0.20028(14) 0.60237(12) 0.78419(16) 0.0209(4) Uani 1 1 d .
C25 C 0.31426(15) 0.42232(11) 0.71539(18) 0.0240(5) Uani 1 1 d .
H25A H 0.3344 0.3975 0.6526 0.036 Uiso 1 1 calc R
H25B H 0.2471 0.4081 0.7076 0.036 Uiso 1 1 calc R
H25C H 0.3554 0.4030 0.7899 0.036 Uiso 1 1 calc R
C26 C 0.17470(17) 0.64801(14) 0.67028(19) 0.0355(6) Uani 1 1 d .
H26A H 0.1644 0.6100 0.6061 0.053 Uiso 1 1 calc R
H26B H 0.2275 0.6844 0.6693 0.053 Uiso 1 1 calc R
H26C H 0.1157 0.6790 0.6622 0.053 Uiso 1 1 calc R
C27 C 0.11929(17) 0.54470(16) 0.7824(3) 0.0499(7) Uani 1 1 d .
H27A H 0.1146 0.5045 0.7219 0.075 Uiso 1 1 calc R
H27B H 0.0585 0.5742 0.7665 0.075 Uiso 1 1 calc R
H27C H 0.1324 0.5180 0.8575 0.075 Uiso 1 1 calc R
C28 C 0.2136(2) 0.66261(17) 0.8817(2) 0.0643(10) Uani 1 1 d .
H28A H 0.1541 0.6933 0.8709 0.096 Uiso 1 1 calc R
H28B H 0.2664 0.6992 0.8812 0.096 Uiso 1 1 calc R
H28C H 0.2290 0.6342 0.9557 0.096 Uiso 1 1 calc R

loop_
_atom_site_aniso_label
_atom_site_aniso_U_11
_atom_site_aniso_U_22
_atom_site_aniso_U_33
_atom_site_aniso_U_23
_atom_site_aniso_U_13
_atom_site_aniso_U_12
Cl1 0.0293(3) 0.0228(3) 0.0257(3) -0.0004(2) 0.0141(2) -0.0052(2)
Cl2 0.0247(3) 0.0301(3) 0.0247(3) 0.0017(2) 0.0136(2) 0.0027(2)
O1 0.0177(7) 0.0326(9) 0.0168(7) -0.0076(6) 0.0025(6) -0.0032(6)
O2 0.0241(8) 0.0357(9) 0.0272(8) -0.0037(7) 0.0132(7) -0.0070(7)
C1 0.0220(11) 0.0197(11) 0.0185(10) -0.0068(8) 0.0048(9) -0.0052(9)
C2 0.0184(10) 0.0173(10) 0.0137(9) -0.0075(8) 0.0036(8) -0.0050(8)
C3 0.0204(10) 0.0201(11) 0.0157(10) -0.0053(8) 0.0035(8) -0.0048(8)
C4 0.0186(11) 0.0228(11) 0.0279(11) -0.0066(9) 0.0033(9) 0.0013(9)
C5 0.0271(12) 0.0193(11) 0.0321(12) -0.0069(10) 0.0026(10) 0.0028(9)
C6 0.0313(13) 0.0207(11) 0.0231(11) -0.0022(9) 0.0063(10) -0.0046(9)
C7 0.0173(10) 0.0192(10) 0.0155(9) -0.0020(8) 0.0055(8) -0.0010(8)
C8 0.0164(10) 0.0164(10) 0.0173(9) -0.0013(8) 0.0066(8) -0.0010(8)
C9 0.0200(11) 0.0138(10) 0.0245(11) -0.0025(8) 0.0070(9) 0.0019(8)
C10 0.0181(11) 0.0279(12) 0.0228(11) -0.0064(9) 0.0051(9) -0.0046(9)
C11 0.0223(11) 0.0225(11) 0.0263(11) 0.0037(9) 0.0093(9) 0.0044(9)
C12 0.087(2) 0.0342(15) 0.0216(12) 0.0034(11) -0.0009(13) -0.0051(14)
C13 0.0331(16) 0.140(3) 0.0329(15) -0.0416(18) 0.0077(13) 0.0055(17)
C14 0.0573(18) 0.0467(16) 0.0334(14) -0.0055(12) -0.0012(13) -0.0268(14)
Cl3 0.0292(3) 0.0255(3) 0.0173(2) 0.0009(2) 0.0005(2) -0.0026(2)
Cl4 0.0305(3) 0.0295(3) 0.0171(2) 0.0008(2) 0.0005(2) 0.0023(2)
O3 0.0183(7) 0.0234(8) 0.0234(7) -0.0041(6) 0.0079(6) -0.0009(6)
O4 0.0306(9) 0.0489(10) 0.0228(8) 0.0097(7) 0.0109(7) 0.0123(7)
C15 0.0133(10) 0.0240(11) 0.0172(10) -0.0012(8) 0.0022(8) -0.0005(8)
C16 0.0109(10) 0.0215(11) 0.0192(10) -0.0016(8) 0.0056(8) 0.0003(8)
C17 0.0155(10) 0.0223(11) 0.0185(10) 0.0012(8) 0.0051(8) 0.0033(8)
C18 0.0181(11) 0.0235(12) 0.0242(11) -0.0065(9) 0.0047(9) 0.0013(9)
C19 0.0192(11) 0.0180(11) 0.0342(12) -0.0038(9) 0.0075(9) 0.0024(8)
C20 0.0180(11) 0.0181(11) 0.0288(12) 0.0027(9) 0.0046(9) 0.0020(8)
C21 0.0178(10) 0.0185(10) 0.0188(10) -0.0004(8) 0.0057(8) 0.0029(8)
C22 0.0185(10) 0.0157(10) 0.0223(10) 0.0022(8) 0.0040(8) 0.0012(8)
C23 0.0171(11) 0.0200(11) 0.0254(11) 0.0039(9) 0.0061(9) -0.0040(8)
C24 0.0192(11) 0.0228(11) 0.0210(10) -0.0003(9) 0.0062(9) 0.0044(9)
C25 0.0218(11) 0.0187(11) 0.0307(12) 0.0031(9) 0.0064(9) 0.0006(9)
C26 0.0330(13) 0.0368(14) 0.0387(13) 0.0101(11) 0.0134(11) 0.0162(11)
C27 0.0237(13) 0.0514(17) 0.076(2) 0.0184(15) 0.0172(13) 0.0032(12)
C28 0.074(2) 0.0580(19) 0.0388(15) -0.0228(14) -0.0185(15) 0.0411(16)

loop_
_atom_type_symbol
_atom_type_description
_atom_type_scat_dispersion_real
_atom_type_scat_dispersion_imag
_atom_type_scat_source
C C 0.0033 0.0016 'International Tables Vol C Tables 4.2.6.8 and 6.1.1.4'
H H 0.0000 0.0000 'International Tables Vol C Tables 4.2.6.8 and 6.1.1.4'
O O 0.0106 0.0060 'International Tables Vol C Tables 4.2.6.8 and 6.1.1.4'
Cl Cl 0.1484 0.1585 'International Tables Vol C Tables 4.2.6.8 and 6.1.1.4'

loop_
_geom_angle_atom_site_label_1
_geom_angle_atom_site_label_2
_geom_angle_atom_site_label_3
_geom_angle
C6 C1 C2 123.36(19)
C6 C1 Cl1 115.69(15)
C2 C1 Cl1 120.93(15)
C1 C2 C3 114.81(18)
C1 C2 C7 123.47(17)
C3 C2 C7 121.67(17)
C4 C3 C2 123.54(18)
C4 C3 Cl2 115.95(16)
C2 C3 Cl2 120.51(15)
C5 C4 C3 119.1(2)
C4 C5 C6 119.9(2)
C1 C6 C5 119.22(19)
O1 C7 C2 110.67(15)
O1 C7 C8 107.76(14)
C2 C7 C8 114.45(15)
C9 C8 C11 107.51(15)
C9 C8 C7 111.34(15)
C11 C8 C7 109.88(15)
O2 C9 C8 119.53(17)
O2 C9 C10 120.61(18)
C8 C9 C10 119.86(17)
C12 C10 C14 109.8(2)
C12 C10 C13 110.3(2)
C14 C10 C13 108.4(2)
C12 C10 C9 106.48(17)
C14 C10 C9 109.25(18)
C13 C10 C9 112.58(17)
C20 C15 C16 122.95(18)
C20 C15 Cl3 116.46(15)
C16 C15 Cl3 120.60(15)
C17 C16 C15 115.06(17)
C17 C16 C21 120.95(17)
C15 C16 C21 123.93(16)
C18 C17 C16 123.04(18)
C18 C17 Cl4 116.35(15)
C16 C17 Cl4 120.60(15)
C19 C18 C17 119.63(18)
C18 C19 C20 119.96(19)
C19 C20 C15 119.30(18)
O3 C21 C16 113.62(15)
O3 C21 C22 107.78(15)
C16 C21 C22 112.59(15)
C23 C22 C25 108.73(16)
C23 C22 C21 109.18(16)
C25 C22 C21 109.74(16)
O4 C23 C22 118.10(18)
O4 C23 C24 119.56(18)
C22 C23 C24 122.24(17)
C27 C24 C28 111.0(2)
C27 C24 C26 108.60(18)
C28 C24 C26 108.26(18)
C27 C24 C23 105.81(17)
C28 C24 C23 108.72(17)
C26 C24 C23 114.50(17)

loop_
_geom_bond_atom_site_label_1
_geom_bond_atom_site_label_2
_geom_bond_distance
Cl1 C1 1.743(2)
Cl2 C3 1.744(2)
O1 C7 1.427(2)
O2 C9 1.213(2)
C1 C6 1.379(3)
C1 C2 1.395(3)
C2 C3 1.396(3)
C2 C7 1.527(3)
C3 C4 1.380(3)
C4 C5 1.378(3)
C5 C6 1.386(3)
C7 C8 1.531(3)
C8 C9 1.526(3)
C8 C11 1.529(3)
C9 C10 1.529(3)
C10 C12 1.510(3)
C10 C14 1.514(3)
C10 C13 1.521(3)
Cl3 C15 1.7447(19)
Cl4 C17 1.7419(19)
O3 C21 1.425(2)
O4 C23 1.212(2)
C15 C20 1.385(3)
C15 C16 1.399(3)
C16 C17 1.395(3)
C16 C21 1.519(3)
C17 C18 1.383(3)
C18 C19 1.373(3)
C19 C20 1.381(3)
C21 C22 1.538(3)
C22 C23 1.524(3)
C22 C25 1.535(3)
C23 C24 1.524(3)
C24 C27 1.514(3)
C24 C28 1.518(3)
C24 C26 1.523(3)

loop_
_geom_hbond_atom_site_label_D
_geom_hbond_atom_site_label_H
_geom_hbond_atom_site_label_A
_geom_hbond_distance_DH
_geom_hbond_distance_HA
_geom_hbond_distance_DA
_geom_hbond_angle_DHA
_geom_hbond_site_symmetry_A
O3 H3 O1 0.84 1.99 2.7748(19) 155.6 3_666
O1 H1 O3 0.84 1.99 2.7867(18) 158.3 .

loop_
_geom_torsion_atom_site_label_1
_geom_torsion_atom_site_label_2
_geom_torsion_atom_site_label_3
_geom_torsion_atom_site_label_4
_geom_torsion
C6 C1 C2 C3 0.8(3)
Cl1 C1 C2 C3 -177.79(14)
C6 C1 C2 C7 -176.66(18)
Cl1 C1 C2 C7 4.8(3)
C1 C2 C3 C4 -1.1(3)
C7 C2 C3 C4 176.38(18)
C1 C2 C3 Cl2 178.55(14)
C7 C2 C3 Cl2 -4.0(2)
C2 C3 C4 C5 0.4(3)
Cl2 C3 C4 C5 -179.30(15)
C3 C4 C5 C6 0.8(3)
C2 C1 C6 C5 0.3(3)
Cl1 C1 C6 C5 178.91(15)
C4 C5 C6 C1 -1.1(3)
C1 C2 C7 O1 55.5(2)
C3 C2 C7 O1 -121.76(18)
C1 C2 C7 C8 -66.5(2)
C3 C2 C7 C8 116.25(19)
O1 C7 C8 C9 -179.81(15)
C2 C7 C8 C9 -56.2(2)
O1 C7 C8 C11 61.19(19)
C2 C7 C8 C11 -175.25(16)
C11 C8 C9 O2 76.4(2)
C7 C8 C9 O2 -44.0(2)
C11 C8 C9 C10 -102.78(19)
C7 C8 C9 C10 136.82(18)
O2 C9 C10 C12 93.4(2)
C8 C9 C10 C12 -87.4(2)
O2 C9 C10 C14 -25.2(3)
C8 C9 C10 C14 154.01(19)
O2 C9 C10 C13 -145.7(2)
C8 C9 C10 C13 33.5(3)
C20 C15 C16 C17 -2.0(3)
Cl3 C15 C16 C17 177.71(14)
C20 C15 C16 C21 175.22(18)
Cl3 C15 C16 C21 -5.1(3)
C15 C16 C17 C18 2.8(3)
C21 C16 C17 C18 -174.47(18)
C15 C16 C17 Cl4 -175.70(14)
C21 C16 C17 Cl4 7.0(2)
C16 C17 C18 C19 -1.6(3)
Cl4 C17 C18 C19 176.96(15)
C17 C18 C19 C20 -0.6(3)
C18 C19 C20 C15 1.4(3)
C16 C15 C20 C19 0.0(3)
Cl3 C15 C20 C19 -179.74(15)
C17 C16 C21 O3 -129.17(18)
C15 C16 C21 O3 53.8(2)
C17 C16 C21 C22 107.9(2)
C15 C16 C21 C22 -69.1(2)
O3 C21 C22 C23 179.91(15)
C16 C21 C22 C23 -54.0(2)
O3 C21 C22 C25 60.8(2)
C16 C21 C22 C25 -173.07(15)
C25 C22 C23 O4 63.6(2)
C21 C22 C23 O4 -56.1(2)
C25 C22 C23 C24 -112.91(19)
C21 C22 C23 C24 127.38(19)
O4 C23 C24 C27 -87.0(2)
C22 C23 C24 C27 89.5(2)
O4 C23 C24 C28 32.3(3)
C22 C23 C24 C28 -151.3(2)
O4 C23 C24 C26 153.5(2)
C22 C23 C24 C26 -30.1(3)
